data_2011264
loop_
_publ_author_name
'Lee, Uk'
'Joo, Hea Chung'

_publ_section_title
;
 Dineodymium dihydrogen \a-hexamolybdoplatinate(IV) tetradecahydrate,
 Nd~2~[H~2~\a-PtMo~6~O~24~]&#x00B7;14H~2~O
;
_journal_issue 8
_journal_name_full 'Acta Crystallographica Section C'
_journal_page_first e311
_journal_page_last e312
_journal_paper_doi 10.1107/S0108270100009689
_journal_volume 56
_journal_year 2000
_chemical_formula_iupac 'Nd2 [H2 Pt Mo6 O24], 14H2 O'
_chemical_formula_sum 'H30 Mo6 Nd2 O38 Pt'
_chemical_formula_weight 1697.45
_chemical_name_systematic
;
 ?
;
_space_group_IT_number 15
_symmetry_cell_setting monoclinic
_symmetry_space_group_name_Hall '-C 2yc'
_symmetry_space_group_name_H-M 'C 1 2/c 1'
_audit_creation_method SHELXL-97
_cell_angle_alpha 90.00
_cell_angle_beta 109.780(9)
_cell_angle_gamma 90.00
_cell_formula_units_Z 4
_cell_length_a 21.079(2)
_cell_length_b 10.324(4)
_cell_length_c 15.8637(18)
_cell_measurement_reflns_used 28
_cell_measurement_temperature 298(2)
_cell_measurement_theta_max 11.4
_cell_measurement_theta_min 10.0
_cell_volume 3248.6(14)
_computing_cell_refinement STADI4
_computing_data_collection 'STADI4 (Stoe & Cie, 1996)'
_computing_data_reduction 'X-RED (Stoe & Cie, 1996)'
_computing_publication_material SHELXL97
_computing_structure_refinement 'SHELXL97 (Sheldrick, 1997)'
_computing_structure_solution 'SHELXS97 (Sheldrick, 1990)'
_diffrn_ambient_temperature 298(2)
_diffrn_measured_fraction_theta_full .473
_diffrn_measured_fraction_theta_max .473
_diffrn_measurement_device_type 'Stoe Stadi-4'
_diffrn_measurement_method \w/2\q
_diffrn_radiation_monochromator graphite
_diffrn_radiation_source 'fine-focus sealed tube'
_diffrn_radiation_type MoK\a
_diffrn_radiation_wavelength .71069
_diffrn_reflns_av_R_equivalents .0000
_diffrn_reflns_av_sigmaI/netI .0630
_diffrn_reflns_limit_h_max 25
_diffrn_reflns_limit_h_min -27
_diffrn_reflns_limit_k_max 13
_diffrn_reflns_limit_k_min 0
_diffrn_reflns_limit_l_max 20
_diffrn_reflns_limit_l_min 0
_diffrn_reflns_number 3719
_diffrn_reflns_theta_full 27.45
_diffrn_reflns_theta_max 27.45
_diffrn_reflns_theta_min 2.05
_diffrn_standards_decay_% 5.0
_diffrn_standards_interval_time 60
_diffrn_standards_number 3
_exptl_absorpt_coefficient_mu 9.784
_exptl_absorpt_correction_T_max .340
_exptl_absorpt_correction_T_min .185
_exptl_absorpt_correction_type 'numerical (Stoe, 1996)'
_exptl_crystal_colour grey
_exptl_crystal_density_diffrn 3.471
_exptl_crystal_density_meas ?
_exptl_crystal_description monoclinic
_exptl_crystal_F_000 3136
_exptl_crystal_size_max .12
_exptl_crystal_size_mid .08
_exptl_crystal_size_min .06
_refine_diff_density_max 2.680
_refine_diff_density_min -2.090
_refine_ls_extinction_method none
_refine_ls_goodness_of_fit_ref 1.132
_refine_ls_hydrogen_treatment noref
_refine_ls_matrix_type full
_refine_ls_number_parameters 214
_refine_ls_number_reflns 3719
_refine_ls_number_restraints 0
_refine_ls_restrained_S_all 1.132
_refine_ls_R_factor_all .081
_refine_ls_R_factor_gt .050
_refine_ls_shift/su_max <0.001
_refine_ls_shift/su_mean .000
_refine_ls_structure_factor_coef Fsqd
_refine_ls_weighting_details 'w = 1/[\s^2^(Fo^2^)+(0.0476P)^2^+51.4635P] where P = (Fo^2^+2Fc^2^)/3'
_refine_ls_weighting_scheme calc
_refine_ls_wR_factor_ref .120
_reflns_number_gt 2851
_reflns_number_total 3719
_reflns_threshold_expression I>2\s(I)
_cod_data_source_file qa0346.cif
_cod_data_source_block I
_cod_depositor_comments
;
The following automatic conversions were performed:

'_exptl_crystal_density_meas' value 'not measured' was changed to '?'
- the value is perceived as not measured.

Automatic conversion script
Id: cif_fix_values 3008 2015-01-20 13:52:24Z robertas 

The following automatic conversions were performed:

'_refine_ls_weighting_scheme' value 'calc w =
1/[\s^2^(Fo^2^)+(0.0476P)^2^+51.4635P] where P = (Fo^2^+2Fc^2^)/3'
was changed to 'calc'. New tag '_refine_ls_weighting_details' was
created. The value of the new tag was set to 'w =
1/[\s^2^(Fo^2^)+(0.0476P)^2^+51.4635P] where P = (Fo^2^+2Fc^2^)/3'.

Automatic conversion script
Id: cif_fix_values 3143 2015-03-26 13:38:13Z robertas 
;
_cod_original_cell_volume 3248.5(13)
_cod_original_sg_symbol_H-M 'C 2/c'
_cod_database_code 2011264
_cod_database_fobs_code 2011264

loop_
_symmetry_equiv_pos_as_xyz
'x, y, z'
'-x, y, -z+1/2'
'x+1/2, y+1/2, z'
'-x+1/2, y+1/2, -z+1/2'
'-x, -y, -z'
'x, -y, z-1/2'
'-x+1/2, -y+1/2, -z'
'x+1/2, -y+1/2, z-1/2'

loop_
_atom_site_label
_atom_site_fract_x
_atom_site_fract_y
_atom_site_fract_z
_atom_site_U_iso_or_equiv
_atom_site_adp_type
_atom_site_calc_flag
_atom_site_refinement_flags
_atom_site_occupancy
_atom_site_disorder_assembly
_atom_site_disorder_group
_atom_site_type_symbol
Pt .2500 .7500 .0000 .01014(15) Uani d S 1 . . Pt
Nd .60036(3) .72948(6) .14767(4) .01336(16) Uani d . 1 . . Nd
Mo1 .30649(6) .44624(10) .01866(7) .0126(2) Uani d . 1 . . Mo
Mo2 .34703(5) .97780(10) .13068(7) .0129(2) Uani d . 1 . . Mo
Mo3 .40127(5) .67833(10) .13165(7) .0113(2) Uani d . 1 . . Mo
OC1 .2395(4) .8838(7) .0860(5) .0121(17) Uani d . 1 . . O
OC2 .3454(4) .8169(8) .0382(5) .0118(17) Uani d . 1 . . O
OC3 .2947(4) .6138(8) .0905(5) .0132(17) Uani d . 1 . . O
OB4 .3758(5) .8218(8) .2024(6) .0151(18) Uani d . 1 . . O
OB5 .2893(4) 1.0649(8) .0206(6) .0160(18) Uani d . 1 . . O
OB6 .3914(4) .5510(8) .0425(5) .0155(18) Uani d . 1 . . O
OT7 .4784(4) .7326(9) .1308(6) .0193(19) Uani d . 1 . . O
OT8 .4187(5) .5889(9) .2296(6) .0180(19) Uani d . 1 . . O
OT9 .3234(5) 1.0609(9) .2080(6) .0199(19) Uani d . 1 . . O
OT10 .4230(5) 1.0412(9) .1340(7) .025(2) Uani d . 1 . . O
OT11 .3283(5) .3479(9) .1091(6) .023(2) Uani d . 1 . . O
OT12 .3263(5) .3598(9) -.0638(6) .0191(19) Uani d . 1 . . O
OW1 .6800(5) .8998(9) .1321(7) .026(2) Uani d . 1 . . O
OW2 .7072(5) .6308(11) .2452(7) .031(2) Uani d . 1 . . O
OW3 .5420(5) .7546(11) -.0188(6) .032(2) Uani d . 1 . . O
OW4 .5474(5) .9460(10) .1262(8) .035(3) Uani d . 1 . . O
OW5 .5605(5) .5054(10) .0919(7) .029(2) Uani d . 1 . . O
OW6 .4049(7) .8314(11) -.0853(7) .039(3) Uani d . 1 . . O
OW7 .1763(7) .8413(11) .2088(8) .041(3) Uani d . 1 . . O

loop_
_atom_site_aniso_label
_atom_site_aniso_U_11
_atom_site_aniso_U_22
_atom_site_aniso_U_33
_atom_site_aniso_U_12
_atom_site_aniso_U_13
_atom_site_aniso_U_23
Pt .0102(3) .0104(3) .0100(3) .0005(2) .0036(2) -.0001(2)
Nd .0130(3) .0156(3) .0127(3) .0007(3) .0058(2) .0006(2)
Mo1 .0151(5) .0113(5) .0121(5) .0005(4) .0057(4) -.0014(4)
Mo2 .0128(5) .0113(5) .0157(5) .0005(4) .0060(4) -.0012(4)
Mo3 .0104(5) .0121(5) .0115(5) .0001(4) .0039(4) -.0008(4)
OC1 .019(5) .006(4) .012(4) .001(3) .005(3) .000(3)
OC2 .011(4) .013(4) .009(4) -.002(3) -.001(3) .002(3)
OC3 .014(4) .016(4) .011(4) .001(3) .007(3) -.001(3)
OB4 .019(5) .013(4) .016(4) .004(4) .009(4) .002(3)
OB5 .013(4) .012(4) .025(5) -.001(4) .009(4) .003(4)
OB6 .012(4) .018(4) .013(4) -.001(4) -.001(3) -.008(3)
OT7 .013(4) .025(5) .021(4) .002(4) .008(4) .001(4)
OT8 .022(5) .019(4) .013(4) .002(4) .005(4) .000(3)
OT9 .022(5) .019(5) .019(4) .001(4) .007(4) -.004(4)
OT10 .018(5) .019(5) .039(6) -.006(4) .011(4) .000(4)
OT11 .034(6) .020(5) .015(4) .004(4) .008(4) .008(4)
OT12 .021(5) .019(5) .019(4) .000(4) .009(4) -.009(4)
OW1 .026(5) .024(5) .035(6) -.004(4) .019(5) -.004(4)
OW2 .016(5) .050(7) .028(5) .016(5) .010(4) .012(5)
OW3 .027(6) .046(7) .019(5) .014(5) .005(4) .013(5)
OW4 .026(6) .023(5) .057(7) .009(5) .013(5) .014(5)
OW5 .035(6) .032(6) .027(5) -.013(5) .019(5) -.009(4)
OW6 .058(8) .037(6) .026(6) -.016(6) .018(5) -.004(5)
OW7 .053(8) .033(6) .034(6) .001(6) .012(6) -.002(5)

loop_
_atom_type_symbol
_atom_type_description
_atom_type_scat_dispersion_real
_atom_type_scat_dispersion_imag
_atom_type_scat_source
Nd Nd -.1943 3.0179 'International Tables Vol C Tables 4.2.6.8 and 6.1.1.4'
Pt Pt -1.7033 8.3905 'International Tables Vol C Tables 4.2.6.8 and 6.1.1.4'
Mo Mo -1.6832 .6857 'International Tables Vol C Tables 4.2.6.8 and 6.1.1.4'
O O .0106 .0060 'International Tables Vol C Tables 4.2.6.8 and 6.1.1.4'
H H .0000 .0000 'International Tables Vol C Tables 4.2.6.8 and 6.1.1.4'

loop_
_geom_angle_atom_site_label_1
_geom_angle_atom_site_label_2
_geom_angle_atom_site_label_3
_geom_angle_site_symmetry_1
_geom_angle_site_symmetry_3
_geom_angle
_geom_angle_publ_flag
OC3 Pt OC3 7_565 . 180.0 ?
OC3 Pt OC1 7_565 7_565 97.5(3) ?
OC3 Pt OC1 . 7_565 82.5(3) ?
OC3 Pt OC1 7_565 . 82.5(3) ?
OC3 Pt OC1 . . 97.5(3) yes
OC1 Pt OC1 7_565 . 180.0 ?
OC3 Pt OC2 7_565 7_565 81.1(3) ?
OC3 Pt OC2 . 7_565 98.9(3) ?
OC1 Pt OC2 7_565 7_565 83.6(3) ?
OC1 Pt OC2 . 7_565 96.4(3) ?
OC3 Pt OC2 7_565 . 98.9(3) ?
OC3 Pt OC2 . . 81.1(3) yes
OC1 Pt OC2 7_565 . 96.4(3) ?
OC1 Pt OC2 . . 83.6(3) yes
OC2 Pt OC2 7_565 . 180.0 ?
OC3 Pt Mo3 7_565 . 137.9(2) ?
OC3 Pt Mo3 . . 42.1(2) ?
OC1 Pt Mo3 7_565 . 88.3(2) ?
OC1 Pt Mo3 . . 91.7(2) ?
OC2 Pt Mo3 7_565 . 141.0(2) ?
OC2 Pt Mo3 . . 39.0(2) ?
OC3 Pt Mo1 7_565 . 142.4(2) ?
OC3 Pt Mo1 . . 37.6(2) ?
OC1 Pt Mo1 7_565 . 45.1(2) ?
OC1 Pt Mo1 . . 134.9(2) ?
OC2 Pt Mo1 7_565 . 89.7(2) ?
OC2 Pt Mo1 . . 90.3(2) ?
Mo3 Pt Mo1 . . 59.03(3) yes
OC3 Pt Mo2 7_565 . 89.5(2) ?
OC3 Pt Mo2 . . 90.5(2) ?
OC1 Pt Mo2 7_565 . 136.2(2) ?
OC1 Pt Mo2 . . 43.8(2) ?
OC2 Pt Mo2 7_565 . 140.1(2) ?
OC2 Pt Mo2 . . 39.9(2) ?
Mo3 Pt Mo2 . . 59.98(3) yes
Mo1 Pt Mo2 . . 118.85(3) yes
Mo1 Pt Mo2 . 7_565 61.15(3) yes
OB4 Nd OW4 2_655 . 73.5(3) ?
OB4 Nd OW2 2_655 . 73.1(3) ?
OW4 Nd OW2 . . 137.0(4) ?
OB4 Nd OT7 2_655 . 88.0(3) ?
OW4 Nd OT7 . . 64.6(3) ?
OW2 Nd OT7 . . 139.3(3) ?
OB4 Nd OW1 2_655 . 84.2(3) ?
OW4 Nd OW1 . . 68.7(3) ?
OW2 Nd OW1 . . 81.5(4) ?
OT7 Nd OW1 . . 133.1(3) ?
OB4 Nd OW5 2_655 . 129.2(3) ?
OW4 Nd OW5 . . 134.5(4) ?
OW2 Nd OW5 . . 88.1(4) ?
OT7 Nd OW5 . . 76.4(3) ?
OW1 Nd OW5 . . 140.1(3) ?
OB4 Nd OW3 2_655 . 147.5(3) ?
OW4 Nd OW3 . . 74.0(4) ?
OW2 Nd OW3 . . 135.6(3) ?
OT7 Nd OW3 . . 76.5(3) ?
OW1 Nd OW3 . . 86.0(4) ?
OW5 Nd OW3 . . 74.9(4) ?
OB4 Nd OT12 2_655 5_665 133.7(3) ?
OW4 Nd OT12 . 5_665 125.8(3) ?
OW2 Nd OT12 . 5_665 65.8(3) ?
OT7 Nd OT12 . 5_665 137.7(3) ?
OW1 Nd OT12 . 5_665 69.8(3) ?
OW5 Nd OT12 . 5_665 70.8(3) ?
OW3 Nd OT12 . 5_665 69.8(3) ?
OB4 Nd OT8 2_655 2_655 61.1(3) ?
OW4 Nd OT8 . 2_655 115.9(3) ?
OW2 Nd OT8 . 2_655 68.7(3) ?
OT7 Nd OT8 . 2_655 70.6(3) ?
OW1 Nd OT8 . 2_655 139.1(3) ?
OW5 Nd OT8 . 2_655 68.1(3) ?
OW3 Nd OT8 . 2_655 135.0(3) ?
OT12 Nd OT8 5_665 2_655 118.2(3) ?
OB4 Nd Mo3 2_655 2_655 33.8(2) ?
OW4 Nd Mo3 . 2_655 96.7(3) ?
OW2 Nd Mo3 . 2_655 68.5(2) ?
OT7 Nd Mo3 . 2_655 75.8(2) ?
OW1 Nd Mo3 . 2_655 115.6(2) ?
OW5 Nd Mo3 . 2_655 95.5(2) ?
OW3 Nd Mo3 . 2_655 152.1(3) ?
OT12 Nd Mo3 5_665 2_655 132.5(2) ?
OT8 Nd Mo3 2_655 2_655 27.4(2) ?
OT11 Mo1 OT12 . . 105.3(5) ?
OT11 Mo1 OB5 . 7_565 101.3(4) ?
OT12 Mo1 OB5 . 7_565 102.7(4) ?
OT11 Mo1 OB6 . . 101.2(4) ?
OT12 Mo1 OB6 . . 89.6(4) ?
OB5 Mo1 OB6 7_565 . 150.5(4) ?
OT11 Mo1 OC3 . . 94.6(4) ?
OT12 Mo1 OC3 . . 156.2(4) ?
OB5 Mo1 OC3 7_565 . 85.5(4) ?
OB6 Mo1 OC3 . . 73.8(3) ?
OT11 Mo1 OC1 . 7_565 164.4(4) ?
OT12 Mo1 OC1 . 7_565 89.9(4) ?
OB5 Mo1 OC1 7_565 7_565 71.4(3) ?
OB6 Mo1 OC1 . 7_565 82.0(3) ?
OC3 Mo1 OC1 . 7_565 71.4(3) ?
OT11 Mo1 Mo3 . . 92.0(3) ?
OT12 Mo1 Mo3 . . 122.2(3) ?
OB5 Mo1 Mo3 7_565 . 127.8(3) ?
OB6 Mo1 Mo3 . . 32.6(2) ?
OC3 Mo1 Mo3 . . 42.8(2) ?
OC1 Mo1 Mo3 7_565 . 82.6(2) ?
OT11 Mo1 Pt . . 128.8(3) ?
OT12 Mo1 Pt . . 125.6(3) ?
OB5 Mo1 Pt 7_565 . 73.8(3) ?
OB6 Mo1 Pt . . 77.2(2) ?
OC3 Mo1 Pt . . 35.0(2) ?
OC1 Mo1 Pt 7_565 . 36.56(19) ?
Mo3 Mo1 Pt . . 59.24(3) ?
OT11 Mo1 Mo2 . . 110.0(3) ?
OT12 Mo1 Mo2 . . 132.2(3) ?
OB5 Mo1 Mo2 7_565 . 100.9(3) ?
OB6 Mo1 Mo2 . . 53.1(2) ?
OC3 Mo1 Mo2 . . 24.6(2) ?
OC1 Mo1 Mo2 7_565 . 59.68(19) ?
Mo3 Mo1 Mo2 . . 28.81(2) ?
Pt Mo1 Mo2 . . 30.607(19) ?
OT9 Mo2 OT10 . . 106.5(5) ?
OT9 Mo2 OB4 . . 96.0(4) ?
OT10 Mo2 OB4 . . 101.2(4) ?
OT9 Mo2 OB5 . . 99.4(4) ?
OT10 Mo2 OB5 . . 98.2(4) ?
OB4 Mo2 OB5 . . 150.5(4) ?
OT9 Mo2 OC2 . . 156.1(4) ?
OT10 Mo2 OC2 . . 96.4(4) ?
OB4 Mo2 OC2 . . 72.4(3) ?
OB5 Mo2 OC2 . . 83.6(3) ?
OT9 Mo2 OC1 . . 86.4(4) ?
OT10 Mo2 OC1 . . 164.8(4) ?
OB4 Mo2 OC1 . . 85.0(3) ?
OB5 Mo2 OC1 . . 71.2(3) ?
OC2 Mo2 OC1 . . 72.1(3) ?
OT9 Mo2 Mo3 . . 130.9(3) ?
OT10 Mo2 Mo3 . . 92.2(3) ?
OB4 Mo2 Mo3 . . 35.1(2) ?
OB5 Mo2 Mo3 . . 122.7(3) ?
OC2 Mo2 Mo3 . . 39.2(2) ?
OC1 Mo2 Mo3 . . 84.93(19) ?
OT9 Mo2 Pt . . 122.4(3) ?
OT10 Mo2 Pt . . 131.1(3) ?
OB4 Mo2 Pt . . 77.6(3) ?
OB5 Mo2 Pt . . 73.0(3) ?
OC2 Mo2 Pt . . 35.8(2) ?
OC1 Mo2 Pt . . 36.30(19) ?
Mo3 Mo2 Pt . . 58.70(3) ?
OT9 Mo2 Mo1 . . 130.9(3) ?
OT10 Mo2 Mo1 . . 114.4(3) ?
OB4 Mo2 Mo1 . . 51.3(3) ?
OB5 Mo2 Mo1 . . 100.3(3) ?
OC2 Mo2 Mo1 . . 26.9(2) ?
OC1 Mo2 Mo1 . . 58.90(19) ?
Mo3 Mo2 Mo1 . . 28.32(3) ?
Pt Mo2 Mo1 . . 30.545(16) ?
OT7 Mo3 OT8 . . 105.4(4) ?
OT7 Mo3 OB6 . . 94.9(4) ?
OT8 Mo3 OB6 . . 103.7(4) ?
OT7 Mo3 OB4 . . 101.1(4) ?
OT8 Mo3 OB4 . . 84.8(4) ?
OB6 Mo3 OB4 . . 159.2(4) ?
OT7 Mo3 OC2 . . 94.4(4) ?
OT8 Mo3 OC2 . . 152.7(4) ?
OB6 Mo3 OC2 . . 92.9(3) ?
OB4 Mo3 OC2 . . 72.9(3) ?
OT7 Mo3 OC3 . . 163.5(4) ?
OT8 Mo3 OC3 . . 89.5(4) ?
OB6 Mo3 OC3 . . 74.1(3) ?
OB4 Mo3 OC3 . . 87.2(3) ?
OC2 Mo3 OC3 . . 74.2(3) ?
OT7 Mo3 Mo1 . . 129.9(3) ?
OT8 Mo3 Mo1 . . 90.4(3) ?
OB6 Mo3 Mo1 . . 35.0(3) ?
OB4 Mo3 Mo1 . . 127.9(3) ?
OC2 Mo3 Mo1 . . 91.1(2) ?
OC3 Mo3 Mo1 . . 40.8(2) ?
OT7 Mo3 Pt . . 130.0(3) ?
OT8 Mo3 Pt . . 124.1(3) ?
OB6 Mo3 Pt . . 80.9(3) ?
OB4 Mo3 Pt . . 78.7(3) ?
OC2 Mo3 Pt . . 37.0(2) ?
OC3 Mo3 Pt . . 37.3(2) ?
Mo1 Mo3 Pt . . 61.73(3) ?
OT7 Mo3 Mo2 . . 91.2(3) ?
OT8 Mo3 Mo2 . . 118.1(3) ?
OB6 Mo3 Mo2 . . 134.3(3) ?
OB4 Mo3 Mo2 . . 33.3(2) ?
OC2 Mo3 Mo2 . . 41.4(2) ?
OC3 Mo3 Mo2 . . 88.0(2) ?
Mo1 Mo3 Mo2 . . 122.87(5) ?
Pt Mo3 Mo2 . . 61.32(3) ?
OT7 Mo3 Nd . 2_655 106.4(3) ?
OT8 Mo3 Nd . 2_655 42.8(3) ?
OB6 Mo3 Nd . 2_655 143.7(3) ?
OB4 Mo3 Nd . 2_655 42.0(2) ?
OC2 Mo3 Nd . 2_655 113.8(2) ?
OC3 Mo3 Nd . 2_655 89.3(2) ?
Mo1 Mo3 Nd . 2_655 116.41(4) ?
Pt Mo3 Nd . 2_655 105.35(3) ?
Mo2 Mo3 Nd . 2_655 75.29(3) ?
Pt OC1 Mo2 . . 99.9(3) ?
Pt OC1 Mo1 . 7_565 98.4(3) ?
Mo2 OC1 Mo1 . 7_565 91.7(3) ?
Pt OC2 Mo3 . . 104.0(4) ?
Pt OC2 Mo2 . . 104.3(4) ?
Mo3 OC2 Mo2 . . 99.4(3) ?
Pt OC3 Mo1 . . 107.4(4) ?
Pt OC3 Mo3 . . 100.6(4) ?
Mo1 OC3 Mo3 . . 96.4(3) ?
Mo2 OB4 Mo3 . . 111.6(4) ?
Mo2 OB4 Nd . 2_655 144.1(4) ?
Mo3 OB4 Nd . 2_655 104.2(3) ?
Mo1 OB5 Mo2 7_565 . 122.0(4) ?
Mo3 OB6 Mo1 . . 112.4(4) ?
Mo3 OT7 Nd . . 159.3(5) ?
Mo3 OT8 Nd . 2_655 109.8(4) ?
Mo1 OT12 Nd . 5_665 157.4(5) ?

loop_
_geom_bond_atom_site_label_1
_geom_bond_atom_site_label_2
_geom_bond_site_symmetry_2
_geom_bond_distance
_geom_bond_publ_flag
Pt OC3 7_565 2.002(8) ?
Pt OC3 . 2.002(8) yes
Pt OC1 7_565 2.006(8) ?
Pt OC1 . 2.006(8) yes
Pt OC2 7_565 2.015(8) ?
Pt OC2 . 2.015(8) yes
Pt Mo3 . 3.2511(11) yes
Pt Mo1 . 3.3318(15) yes
Pt Mo2 . 3.3379(12) yes
Nd OB4 2_655 2.451(8) yes
Nd OW4 . 2.470(10) yes
Nd OW2 . 2.478(10) yes
Nd OT7 . 2.494(9) yes
Nd OW1 . 2.501(10) yes
Nd OW5 . 2.518(10) yes
Nd OW3 . 2.521(9) yes
Nd OT12 5_665 2.530(9) yes
Nd OT8 2_655 2.567(9) yes
Nd Mo3 2_655 3.5521(12) yes
Mo1 OT11 . 1.689(9) yes
Mo1 OT12 . 1.747(8) yes
Mo1 OB5 7_565 1.904(9) yes
Mo1 OB6 . 2.014(9) yes
Mo1 OC3 . 2.131(8) yes
Mo1 OC1 7_565 2.384(8) yes
Mo1 Mo3 . 3.2437(16) yes
Mo1 Mo2 7_565 3.3927(14) yes
Mo2 OT9 . 1.703(9) yes
Mo2 OT10 . 1.715(9) yes
Mo2 OB4 . 1.947(8) yes
Mo2 OB5 . 1.975(9) yes
Mo2 OC2 . 2.209(8) yes
Mo2 OC1 . 2.345(9) yes
Mo2 Mo3 . 3.2945(18) yes
Mo3 OT7 . 1.723(9) yes
Mo3 OT8 . 1.736(9) yes
Mo3 OB6 . 1.890(8) yes
Mo3 OB4 . 2.037(8) yes
Mo3 OC2 . 2.109(8) yes
Mo3 OC3 . 2.218(9) yes
Mo3 Nd 2_655 3.5521(12) ?
OC1 Mo1 7_565 2.384(8) ?
OB4 Nd 2_655 2.451(8) ?
OB5 Mo1 7_565 1.904(9) ?
OT8 Nd 2_655 2.567(9) ?
OT12 Nd 5_665 2.530(9) ?
